data_1513423
loop_
_publ_author_name
'Xing, Yanpeng'
'Sheng, Guorong'
'Wang, Jing'
'Lu, Ping'
'Wang, Yanguang'

_publ_section_title
;
 Preparation of Triazoloindoles via Tandem Copper Catalysis and Their
 Utility as \a-Imino Rhodium Carbene Precursors.
;
_journal_issue 4
_journal_name_full 'Organic letters'
_journal_page_first 1244
_journal_page_last 1247
_journal_paper_doi 10.1021/ol5002347
_journal_volume 16
_journal_year 2014
_chemical_formula_moiety 'C24 H22 N2 O2 S'
_chemical_formula_sum 'C24 H22 N2 O2 S'
_chemical_formula_weight 402.50
_chemical_name_systematic
; 
 ? 
;
_space_group_IT_number 14
_symmetry_cell_setting monoclinic
_symmetry_space_group_name_Hall '-P 2ybc'
_symmetry_space_group_name_H-M 'P 1 21/c 1'
_atom_sites_solution_hydrogens geom
_atom_sites_solution_primary direct
_atom_sites_solution_secondary difmap
_audit_creation_method SHELXL-97
_cell_angle_alpha 90.00
_cell_angle_beta 104.935(6)
_cell_angle_gamma 90.00
_cell_formula_units_Z 4
_cell_length_a 8.6482(4)
_cell_length_b 22.5718(12)
_cell_length_c 11.0285(7)
_cell_measurement_reflns_used 3167
_cell_measurement_temperature 170(2)
_cell_measurement_theta_max 29.5619
_cell_measurement_theta_min 3.2268
_cell_volume 2080.1(2)
_computing_cell_refinement 'CrysAlis PRO (Agilent Technologies, 2011)'
_computing_data_collection 'CrysAlis PRO'
_computing_data_reduction 'CrysAlis PRO'
_computing_molecular_graphics 'OLEX2 (Dolomanov et al., 2009)'
_computing_publication_material OLEX2
_computing_structure_refinement 'SHELXL-97 (Sheldrick, 2008)'
_computing_structure_solution 'SHELXS-97 (Sheldrick, 2008)'
_diffrn_ambient_temperature 170(2)
_diffrn_detector_area_resol_mean 10.3592
_diffrn_measured_fraction_theta_full 0.997
_diffrn_measured_fraction_theta_max 0.997
_diffrn_measurement_device_type 'Xcalibur, Atlas, Gemini ultra'
_diffrn_measurement_method '\w scans'
_diffrn_radiation_monochromator graphite
_diffrn_radiation_source 'fine-focus sealed tube'
_diffrn_radiation_type MoK\a
_diffrn_radiation_wavelength 0.71073
_diffrn_reflns_av_R_equivalents 0.0283
_diffrn_reflns_av_sigmaI/netI 0.0363
_diffrn_reflns_limit_h_max 10
_diffrn_reflns_limit_h_min -7
_diffrn_reflns_limit_k_max 21
_diffrn_reflns_limit_k_min -27
_diffrn_reflns_limit_l_max 10
_diffrn_reflns_limit_l_min -13
_diffrn_reflns_number 8615
_diffrn_reflns_theta_full 25.35
_diffrn_reflns_theta_max 25.35
_diffrn_reflns_theta_min 3.23
_exptl_absorpt_coefficient_mu 0.178
_exptl_absorpt_correction_T_max 0.9387
_exptl_absorpt_correction_T_min 0.9242
_exptl_absorpt_correction_type multi-scan
_exptl_absorpt_process_details
;
CrysAlis PRO (Agilent Technologies, 2011) 
;
_exptl_crystal_colour colorless
_exptl_crystal_density_diffrn 1.285
_exptl_crystal_density_method 'not measured'
_exptl_crystal_description block
_exptl_crystal_F_000 848
_exptl_crystal_size_max 0.45
_exptl_crystal_size_mid 0.38
_exptl_crystal_size_min 0.36
_refine_diff_density_max 0.240
_refine_diff_density_min -0.358
_refine_diff_density_rms 0.046
_refine_ls_extinction_method none
_refine_ls_goodness_of_fit_ref 1.058
_refine_ls_hydrogen_treatment mixed
_refine_ls_matrix_type full
_refine_ls_number_parameters 264
_refine_ls_number_reflns 3807
_refine_ls_number_restraints 0
_refine_ls_restrained_S_all 1.058
_refine_ls_R_factor_all 0.0582
_refine_ls_R_factor_gt 0.0417
_refine_ls_shift/su_max 0.001
_refine_ls_shift/su_mean 0.000
_refine_ls_structure_factor_coef Fsqd
_refine_ls_weighting_details 'calc w=1/[\s^2^(Fo^2^)+(0.0444P)^2^+0.9449P] where P=(Fo^2^+2Fc^2^)/3'
_refine_ls_weighting_scheme calc
_refine_ls_wR_factor_gt 0.0986
_refine_ls_wR_factor_ref 0.1099
_reflns_number_gt 3003
_reflns_number_total 3807
_reflns_threshold_expression >2sigma(I)
_cod_data_source_file ol5002347_si_002.cif
_cod_data_source_block 130528_xingyp_265
_cod_original_cell_volume 2080.08(19)
_cod_original_sg_symbol_H-M 'P 21/c'
_cod_database_code 1513423

loop_
_symmetry_equiv_pos_as_xyz
'x, y, z'
'-x, y+1/2, -z+1/2'
'-x, -y, -z'
'x, -y-1/2, z-1/2'

loop_
_atom_site_label
_atom_site_type_symbol
_atom_site_fract_x
_atom_site_fract_y
_atom_site_fract_z
_atom_site_U_iso_or_equiv
_atom_site_adp_type
_atom_site_occupancy
_atom_site_symmetry_multiplicity
_atom_site_calc_flag
_atom_site_refinement_flags
S1 S 0.33964(5) 0.55368(2) 0.68141(5) 0.02916(15) Uani 1 1 d .
O1 O 0.43093(16) 0.50548(7) 0.64949(15) 0.0419(4) Uani 1 1 d .
N2 N -0.04584(17) 0.49776(7) 0.74989(15) 0.0287(4) Uani 1 1 d .
O2 O 0.41558(17) 0.58514(7) 0.79483(13) 0.0430(4) Uani 1 1 d .
N1 N 0.15974(18) 0.53629(7) 0.67918(16) 0.0304(4) Uani 1 1 d .
C1 C 0.3037(2) 0.60446(9) 0.55609(18) 0.0278(4) Uani 1 1 d .
C17 C 0.3675(2) 0.45103(9) 0.90882(19) 0.0293(4) Uani 1 1 d .
H17A H 0.4325 0.4853 0.8953 0.035 Uiso 1 1 calc R
H17B H 0.3988 0.4344 0.9947 0.035 Uiso 1 1 calc R
C11 C -0.0759(2) 0.45892(9) 0.84122(18) 0.0280(4) Uani 1 1 d .
C18 C 0.3132(2) 0.40890(9) 0.80339(19) 0.0278(4) Uani 1 1 d .
H18 H 0.3421 0.4213 0.7250 0.033 Uiso 1 1 calc R
C15 C 0.0683(2) 0.39258(10) 0.9999(2) 0.0362(5) Uani 1 1 d .
H15 H 0.1644 0.3732 1.0427 0.043 Uiso 1 1 calc R
C8 C 0.1122(2) 0.49846(8) 0.75229(18) 0.0254(4) Uani 1 1 d .
C9 C 0.1913(2) 0.45161(8) 0.84234(18) 0.0254(4) Uani 1 1 d .
C12 C -0.2173(2) 0.45055(10) 0.8757(2) 0.0354(5) Uani 1 1 d .
H12 H -0.3132 0.4702 0.8335 0.042 Uiso 1 1 calc R
C19 C 0.3056(2) 0.34354(9) 0.8181(2) 0.0336(5) Uani 1 1 d .
C10 C 0.0657(2) 0.43036(9) 0.90094(18) 0.0279(4) Uani 1 1 d .
C2 C 0.1996(3) 0.65142(10) 0.5525(2) 0.0383(5) Uani 1 1 d .
H2 H 0.1425 0.6552 0.6150 0.046 Uiso 1 1 calc R
C16 C -0.1639(2) 0.53711(10) 0.6718(2) 0.0404(5) Uani 1 1 d .
H16A H -0.2717 0.5231 0.6700 0.061 Uiso 1 1 calc R
H16B H -0.1502 0.5374 0.5863 0.061 Uiso 1 1 calc R
H16C H -0.1493 0.5773 0.7065 0.061 Uiso 1 1 calc R
C6 C 0.3872(2) 0.59924(9) 0.4656(2) 0.0346(5) Uani 1 1 d .
H6 H 0.4598 0.5673 0.4687 0.041 Uiso 1 1 calc R
C3 C 0.1795(3) 0.69268(11) 0.4574(2) 0.0460(6) Uani 1 1 d .
H3 H 0.1085 0.7250 0.4554 0.055 Uiso 1 1 calc R
C5 C 0.3645(3) 0.64074(10) 0.3703(2) 0.0398(5) Uani 1 1 d .
H5 H 0.4213 0.6367 0.3076 0.048 Uiso 1 1 calc R
C4 C 0.2611(3) 0.68786(10) 0.3644(2) 0.0426(6) Uani 1 1 d .
C13 C -0.2127(3) 0.41213(10) 0.9748(2) 0.0402(5) Uani 1 1 d .
H13 H -0.3074 0.4054 1.0012 0.048 Uiso 1 1 calc R
C14 C -0.0732(3) 0.38356(10) 1.0358(2) 0.0406(5) Uani 1 1 d .
H14 H -0.0736 0.3574 1.1032 0.049 Uiso 1 1 calc R
C20 C 0.2312(3) 0.31009(11) 0.7149(3) 0.0547(7) Uani 1 1 d .
H20 H 0.1801 0.3293 0.6384 0.066 Uiso 1 1 calc R
C24 C 0.3793(3) 0.31463(11) 0.9286(3) 0.0484(6) Uani 1 1 d .
H24 H 0.4317 0.3368 1.0007 0.058 Uiso 1 1 calc R
C21 C 0.2300(4) 0.24887(13) 0.7214(4) 0.0788(10) Uani 1 1 d .
H21 H 0.1783 0.2264 0.6495 0.095 Uiso 1 1 calc R
C22 C 0.3033(4) 0.22053(12) 0.8315(4) 0.0767(10) Uani 1 1 d .
H22 H 0.3027 0.1785 0.8359 0.092 Uiso 1 1 calc R
C23 C 0.3767(3) 0.25301(12) 0.9341(3) 0.0669(8) Uani 1 1 d .
H23 H 0.4267 0.2334 1.0104 0.080 Uiso 1 1 calc R
C7 C 0.2382(4) 0.73295(13) 0.2604(3) 0.0691(8) Uani 1 1 d .
H7A H 0.1247 0.7349 0.2155 0.104 Uiso 1 1 calc R
H7B H 0.3011 0.7213 0.2019 0.104 Uiso 1 1 calc R
H7C H 0.2741 0.7719 0.2961 0.104 Uiso 1 1 calc R

loop_
_atom_site_aniso_label
_atom_site_aniso_U_11
_atom_site_aniso_U_22
_atom_site_aniso_U_33
_atom_site_aniso_U_23
_atom_site_aniso_U_13
_atom_site_aniso_U_12
S1 0.0241(2) 0.0308(3) 0.0332(3) 0.0043(2) 0.00859(19) -0.0004(2)
O1 0.0370(8) 0.0369(9) 0.0584(10) 0.0142(8) 0.0243(7) 0.0115(7)
N2 0.0206(8) 0.0273(9) 0.0385(9) 0.0016(7) 0.0080(7) 0.0009(7)
O2 0.0424(8) 0.0508(10) 0.0312(8) 0.0058(7) 0.0013(6) -0.0148(7)
N1 0.0252(8) 0.0296(9) 0.0369(9) 0.0050(8) 0.0091(7) 0.0014(7)
C1 0.0284(9) 0.0248(10) 0.0296(10) -0.0026(8) 0.0066(8) -0.0039(8)
C17 0.0233(9) 0.0287(11) 0.0336(11) 0.0012(9) 0.0033(8) -0.0014(8)
C11 0.0267(9) 0.0251(10) 0.0334(11) -0.0049(8) 0.0098(8) -0.0015(8)
C18 0.0223(9) 0.0254(11) 0.0376(11) -0.0006(9) 0.0110(8) 0.0023(8)
C15 0.0372(11) 0.0332(12) 0.0409(12) 0.0045(10) 0.0146(9) 0.0040(9)
C8 0.0235(9) 0.0235(10) 0.0295(10) -0.0047(8) 0.0073(7) 0.0002(8)
C9 0.0243(9) 0.0214(10) 0.0310(10) -0.0017(8) 0.0079(8) 0.0007(8)
C12 0.0266(10) 0.0370(12) 0.0458(12) -0.0044(10) 0.0150(9) -0.0011(9)
C19 0.0274(10) 0.0263(11) 0.0504(13) 0.0011(10) 0.0160(9) 0.0032(8)
C10 0.0268(9) 0.0233(10) 0.0342(11) -0.0061(9) 0.0093(8) -0.0019(8)
C2 0.0483(12) 0.0357(12) 0.0353(11) 0.0009(10) 0.0186(9) 0.0081(10)
C16 0.0249(10) 0.0437(13) 0.0509(14) 0.0110(11) 0.0067(9) 0.0061(9)
C6 0.0360(11) 0.0295(11) 0.0424(12) -0.0011(10) 0.0177(9) -0.0002(9)
C3 0.0599(14) 0.0354(13) 0.0449(13) 0.0062(11) 0.0174(11) 0.0145(11)
C5 0.0487(13) 0.0393(13) 0.0363(12) 0.0000(10) 0.0197(10) -0.0067(11)
C4 0.0545(13) 0.0374(13) 0.0340(12) 0.0058(10) 0.0084(10) -0.0038(11)
C13 0.0365(11) 0.0399(13) 0.0515(14) -0.0063(11) 0.0245(10) -0.0071(10)
C14 0.0498(13) 0.0349(12) 0.0436(13) 0.0028(10) 0.0239(10) -0.0032(10)
C20 0.0665(16) 0.0323(13) 0.0619(17) -0.0080(12) 0.0103(13) -0.0013(12)
C24 0.0435(13) 0.0327(13) 0.0664(17) 0.0095(12) 0.0095(11) 0.0059(11)
C21 0.097(2) 0.0340(15) 0.100(3) -0.0197(17) 0.0148(19) -0.0053(16)
C22 0.081(2) 0.0221(13) 0.128(3) 0.0057(17) 0.030(2) 0.0047(14)
C23 0.0604(16) 0.0370(15) 0.100(2) 0.0245(16) 0.0147(16) 0.0105(13)
C7 0.095(2) 0.0602(19) 0.0554(17) 0.0233(15) 0.0260(15) 0.0110(16)

loop_
_atom_type_symbol
_atom_type_description
_atom_type_scat_dispersion_real
_atom_type_scat_dispersion_imag
_atom_type_scat_source
C C 0.0033 0.0016 'International Tables Vol C Tables 4.2.6.8 and 6.1.1.4'
H H 0.0000 0.0000 'International Tables Vol C Tables 4.2.6.8 and 6.1.1.4'
N N 0.0061 0.0033 'International Tables Vol C Tables 4.2.6.8 and 6.1.1.4'
O O 0.0106 0.0060 'International Tables Vol C Tables 4.2.6.8 and 6.1.1.4'
S S 0.1246 0.1234 'International Tables Vol C Tables 4.2.6.8 and 6.1.1.4'

loop_
_geom_angle_atom_site_label_1
_geom_angle_atom_site_label_2
_geom_angle_atom_site_label_3
_geom_angle
O1 S1 O2 115.37(10)
O1 S1 N1 113.79(9)
O2 S1 N1 111.00(9)
O1 S1 C1 107.26(9)
O2 S1 C1 108.02(9)
N1 S1 C1 100.00(9)
C8 N2 C11 111.27(15)
C8 N2 C16 123.52(17)
C11 N2 C16 124.90(15)
C8 N1 S1 127.49(14)
C6 C1 C2 120.16(19)
C6 C1 S1 119.55(16)
C2 C1 S1 120.17(16)
C18 C17 C9 63.20(12)
C18 C17 H17A 117.4
C9 C17 H17A 117.4
C18 C17 H17B 117.4
C9 C17 H17B 117.4
H17A C17 H17B 114.5
C12 C11 C10 122.63(19)
C12 C11 N2 128.33(18)
C10 C11 N2 108.96(16)
C17 C18 C19 124.42(18)
C17 C18 C9 59.31(12)
C19 C18 C9 121.87(16)
C17 C18 H18 113.6
C19 C18 H18 113.6
C9 C18 H18 113.6
C10 C15 C14 118.53(19)
C10 C15 H15 120.7
C14 C15 H15 120.7
N1 C8 N2 117.93(17)
N1 C8 C9 135.12(16)
N2 C8 C9 106.93(16)
C10 C9 C8 104.96(15)
C10 C9 C17 123.17(17)
C8 C9 C17 124.18(16)
C10 C9 C18 122.78(16)
C8 C9 C18 118.64(16)
C17 C9 C18 57.49(12)
C11 C12 C13 116.97(19)
C11 C12 H12 121.5
C13 C12 H12 121.5
C20 C19 C24 118.7(2)
C20 C19 C18 118.5(2)
C24 C19 C18 122.7(2)
C15 C10 C11 119.59(18)
C15 C10 C9 132.93(18)
C11 C10 C9 107.39(17)
C3 C2 C1 119.5(2)
C3 C2 H2 120.3
C1 C2 H2 120.3
N2 C16 H16A 109.5
N2 C16 H16B 109.5
H16A C16 H16B 109.5
N2 C16 H16C 109.5
H16A C16 H16C 109.5
H16B C16 H16C 109.5
C1 C6 C5 119.6(2)
C1 C6 H6 120.2
C5 C6 H6 120.2
C2 C3 C4 121.3(2)
C2 C3 H3 119.4
C4 C3 H3 119.4
C4 C5 C6 121.4(2)
C4 C5 H5 119.3
C6 C5 H5 119.3
C5 C4 C3 118.1(2)
C5 C4 C7 120.8(2)
C3 C4 C7 121.1(2)
C14 C13 C12 121.32(19)
C14 C13 H13 119.3
C12 C13 H13 119.3
C13 C14 C15 121.0(2)
C13 C14 H14 119.5
C15 C14 H14 119.5
C19 C20 C21 120.8(3)
C19 C20 H20 119.6
C21 C20 H20 119.6
C19 C24 C23 120.0(3)
C19 C24 H24 120.0
C23 C24 H24 120.0
C22 C21 C20 120.2(3)
C22 C21 H21 119.9
C20 C21 H21 119.9
C23 C22 C21 119.6(3)
C23 C22 H22 120.2
C21 C22 H22 120.2
C22 C23 C24 120.8(3)
C22 C23 H23 119.6
C24 C23 H23 119.6
C4 C7 H7A 109.5
C4 C7 H7B 109.5
H7A C7 H7B 109.5
C4 C7 H7C 109.5
H7A C7 H7C 109.5
H7B C7 H7C 109.5

loop_
_geom_bond_atom_site_label_1
_geom_bond_atom_site_label_2
_geom_bond_distance
S1 O1 1.4401(15)
S1 O2 1.4410(15)
S1 N1 1.5986(16)
S1 C1 1.761(2)
N2 C8 1.360(2)
N2 C11 1.409(3)
N2 C16 1.456(2)
N1 C8 1.311(2)
C1 C6 1.379(3)
C1 C2 1.385(3)
C17 C18 1.482(3)
C17 C9 1.511(2)
C17 H17A 0.9900
C17 H17B 0.9900
C11 C12 1.384(3)
C11 C10 1.390(3)
C18 C19 1.487(3)
C18 C9 1.568(3)
C18 H18 1.0000
C15 C10 1.381(3)
C15 C14 1.395(3)
C15 H15 0.9500
C8 C9 1.491(3)
C9 C10 1.480(3)
C12 C13 1.388(3)
C12 H12 0.9500
C19 C20 1.379(3)
C19 C24 1.385(3)
C2 C3 1.380(3)
C2 H2 0.9500
C16 H16A 0.9800
C16 H16B 0.9800
C16 H16C 0.9800
C6 C5 1.383(3)
C6 H6 0.9500
C3 C4 1.391(3)
C3 H3 0.9500
C5 C4 1.380(3)
C5 H5 0.9500
C4 C7 1.508(3)
C13 C14 1.380(3)
C13 H13 0.9500
C14 H14 0.9500
C20 C21 1.384(4)
C20 H20 0.9500
C24 C23 1.393(4)
C24 H24 0.9500
C21 C22 1.374(5)
C21 H21 0.9500
C22 C23 1.361(4)
C22 H22 0.9500
C23 H23 0.9500
C7 H7A 0.9800
C7 H7B 0.9800
C7 H7C 0.9800
